data_4080554
loop_
_publ_author_name
'Guernon, Hannah'
'Legault, Claude Y.'

_publ_section_title
;
 N-Acyliminoimidazolium Ylides as Precursors to AnionicN-Heterocyclic
 Carbene Ligands: Control of Topology and Reactivity
;
_journal_issue 6
_journal_name_full Organometallics
_journal_page_first 1988
_journal_paper_doi 10.1021/om400078f
_journal_volume 32
_journal_year 2013
_chemical_compound_source 'synthesis as described'
_chemical_formula_moiety 'C14 H14 F3 N3 O1'
_chemical_formula_sum 'C14 H14 F3 N3 O'
_chemical_formula_weight 297.28
_chemical_name_systematic
;
 ?
;
_space_group_IT_number 15
_symmetry_cell_setting monoclinic
_symmetry_Int_Tables_number 15
_symmetry_space_group_name_Hall '-C 2yc'
_symmetry_space_group_name_H-M 'C 1 2/c 1'
_atom_sites_solution_hydrogens geom
_atom_sites_solution_primary direct
_atom_sites_solution_secondary difmap
_audit_conform_dict_location ftp://ftp.iucr.org/pub/cif_core.dic
_audit_conform_dict_name cif_core.dic
_audit_conform_dict_version 2.4
_audit_creation_date 2013-01-07T10:33:05-00:00
_audit_creation_method 'WinGX routine CIF_UPDATE'
_cell_angle_alpha 90
_cell_angle_beta 112.045(2)
_cell_angle_gamma 90
_cell_formula_units_Z 8
_cell_length_a 24.3876(13)
_cell_length_b 8.4057(4)
_cell_length_c 14.9834(8)
_cell_measurement_reflns_used 0
_cell_measurement_temperature 100(2)
_cell_measurement_theta_max 0
_cell_measurement_theta_min 0
_cell_measurement_wavelength 1.54178
_cell_volume 2847.0(3)
_computing_molecular_graphics 'Ortep-3 for Windows (Farrugia, 1997)'
_computing_publication_material 'WinGX publication routines (Farrugia, 1999)'
_computing_structure_refinement 'SHELXL-97 (Sheldrick, 2008)'
_diffrn_ambient_temperature 100(2)
_diffrn_measured_fraction_theta_full 0.934
_diffrn_measured_fraction_theta_max 0.934
_diffrn_radiation_monochromator graphite
_diffrn_radiation_probe x-ray
_diffrn_radiation_type CuK\a
_diffrn_radiation_wavelength 1.54178
_diffrn_reflns_av_unetI/netI 0.048
_diffrn_reflns_limit_h_max 28
_diffrn_reflns_limit_h_min -28
_diffrn_reflns_limit_k_max 9
_diffrn_reflns_limit_k_min -9
_diffrn_reflns_limit_l_max 15
_diffrn_reflns_limit_l_min -16
_diffrn_reflns_number 9185
_diffrn_reflns_theta_full 70.0
_diffrn_reflns_theta_max 70.0
_diffrn_reflns_theta_min 5.62
_exptl_absorpt_coefficient_mu 1.007
_exptl_absorpt_correction_T_max 0.82
_exptl_absorpt_correction_T_min 0.68
_exptl_absorpt_correction_type multi-scan
_exptl_absorpt_process_details 'SADABS V2008/1 (Bruker AXS)'
_exptl_crystal_colour colorless
_exptl_crystal_density_diffrn 1.387
_exptl_crystal_density_method 'not measured'
_exptl_crystal_description plate
_exptl_crystal_F_000 1232
_exptl_crystal_size_max 0.521
_exptl_crystal_size_mid 0.374
_exptl_crystal_size_min 0.196
_refine_diff_density_max 0.547
_refine_diff_density_min -0.498
_refine_diff_density_rms 0.094
_refine_ls_extinction_coef 0.0016(2)
_refine_ls_extinction_expression Fc^*^=kFc[1+0.001xFc^2^\l^3^/sin(2\q)]^-1/4^
_refine_ls_extinction_method SHELXL
_refine_ls_goodness_of_fit_ref 1.103
_refine_ls_hydrogen_treatment constr
_refine_ls_matrix_type full
_refine_ls_number_parameters 193
_refine_ls_number_reflns 9155
_refine_ls_number_restraints 3
_refine_ls_restrained_S_all 1.104
_refine_ls_R_factor_all 0.068
_refine_ls_R_factor_gt 0.0674
_refine_ls_shift/su_max 0.068
_refine_ls_shift/su_mean 0.002
_refine_ls_structure_factor_coef Fsqd
_refine_ls_weighting_details 'calc w=1/[\s^2^(Fo^2^)+(0.0749P)^2^+12.6064P] where P=(Fo^2^+2Fc^2^)/3'
_refine_ls_weighting_scheme calc
_refine_ls_wR_factor_gt 0.2021
_refine_ls_wR_factor_ref 0.2023
_reflns_number_gt 9010
_reflns_number_total 9185
_reflns_threshold_expression >2\s(I)
_cod_data_source_file om400078f_si_002.cif
_cod_data_source_block ylide_2a
_cod_original_sg_symbol_H-M 'C 2/c'
_cod_database_code 4080554

loop_
_symmetry_equiv_pos_as_xyz
'x, y, z'
'-x, y, -z+1/2'
'x+1/2, y+1/2, z'
'-x+1/2, y+1/2, -z+1/2'
'-x, -y, -z'
'x, -y, z-1/2'
'-x+1/2, -y+1/2, -z'
'x+1/2, -y+1/2, z-1/2'

loop_
_atom_site_label
_atom_site_type_symbol
_atom_site_fract_x
_atom_site_fract_y
_atom_site_fract_z
_atom_site_U_iso_or_equiv
_atom_site_adp_type
_atom_site_occupancy
_atom_site_symmetry_multiplicity
_atom_site_calc_flag
_atom_site_refinement_flags
_atom_site_disorder_assembly
_atom_site_disorder_group
C1 C 0.50107(8) 0.9892(2) 0.62698(14) 0.0251(5) Uani 1 1 d . . .
C2 C 0.44137(9) 1.0234(2) 0.59441(14) 0.0271(5) Uani 1 1 d . . .
H2 H 0.4293 1.1316 0.588 0.033 Uiso 1 1 calc R . .
C3 C 0.39811(8) 0.9052(2) 0.57055(13) 0.0232(4) Uani 1 1 d . . .
C4 C 0.41801(8) 0.7482(2) 0.58177(12) 0.0199(4) Uani 1 1 d . . .
C5 C 0.47779(8) 0.7075(2) 0.61481(13) 0.0215(4) Uani 1 1 d . . .
C6 C 0.51871(9) 0.8300(2) 0.63681(13) 0.0258(5) Uani 1 1 d . . .
H6 H 0.5597 0.8052 0.6591 0.031 Uiso 1 1 calc R . .
C7 C 0.33331(9) 0.9465(2) 0.53477(16) 0.0300(5) Uani 1 1 d . . .
H7A H 0.3117 0.8822 0.4778 0.045 Uiso 1 1 calc R . .
H7B H 0.3281 1.0595 0.5178 0.045 Uiso 1 1 calc R . .
H7C H 0.3181 0.9245 0.5854 0.045 Uiso 1 1 calc R . .
C8 C 0.49720(8) 0.5357(2) 0.62555(15) 0.0265(5) Uani 1 1 d . . .
H8A H 0.4799 0.4799 0.6661 0.04 Uiso 1 1 calc R . .
H8B H 0.5404 0.5304 0.6555 0.04 Uiso 1 1 calc R . .
H8C H 0.4839 0.4854 0.562 0.04 Uiso 1 1 calc R . .
C9 C 0.54669(10) 1.1195(2) 0.65044(17) 0.0360(5) Uani 1 1 d . . .
H9A H 0.5407 1.1823 0.5924 0.054 Uiso 1 1 calc R . .
H9B H 0.5864 1.0725 0.6739 0.054 Uiso 1 1 calc R . .
H9C H 0.5427 1.1887 0.7003 0.054 Uiso 1 1 calc R . .
C10 C 0.35774(8) 0.5432(2) 0.47125(13) 0.0204(4) Uani 1 1 d . . .
H10 H 0.3695 0.5666 0.419 0.025 Uiso 1 1 calc R . .
C11 C 0.31478(8) 0.4301(2) 0.56122(13) 0.0200(4) Uani 1 1 d . . .
H11 H 0.291 0.3607 0.5817 0.024 Uiso 1 1 calc R . .
C12 C 0.34904(8) 0.5505(2) 0.61279(13) 0.0221(4) Uani 1 1 d . . .
H12 H 0.3542 0.581 0.6765 0.026 Uiso 1 1 calc R . .
C13 C 0.31013(8) 0.2946(2) 0.33565(13) 0.0224(5) Uani 1 1 d . A .
C14 C 0.27406(9) 0.1717(2) 0.26225(14) 0.0283(5) Uani 1 1 d . . .
N1 N 0.37497(6) 0.62022(16) 0.55558(10) 0.0199(4) Uani 1 1 d . . .
N2 N 0.32088(6) 0.42718(16) 0.47399(10) 0.0197(4) Uani 1 1 d . A .
N3 N 0.28843(7) 0.31785(17) 0.40303(11) 0.0231(4) Uani 1 1 d . . .
O1 O 0.35346(6) 0.35288(14) 0.32284(9) 0.0248(3) Uani 1 1 d . . .
F1A F 0.2615(2) 0.2066(4) 0.1729(4) 0.0335(3) Uani 0.513(4) 1 d PD A 1
F2A F 0.21678(15) 0.1559(4) 0.2610(2) 0.0335(3) Uani 0.513(4) 1 d PD A 1
F3A F 0.29842(15) 0.0297(4) 0.2789(2) 0.0335(3) Uani 0.513(4) 1 d PD A 1
F1B F 0.2602(3) 0.2378(4) 0.1724(4) 0.0335(3) Uani 0.487(4) 1 d PD A 2
F2B F 0.23059(16) 0.1034(4) 0.2756(2) 0.0335(3) Uani 0.487(4) 1 d PD A 2
F3B F 0.31444(16) 0.0495(4) 0.2616(2) 0.0335(3) Uani 0.487(4) 1 d PD A 2

loop_
_atom_site_aniso_label
_atom_site_aniso_U_11
_atom_site_aniso_U_22
_atom_site_aniso_U_33
_atom_site_aniso_U_23
_atom_site_aniso_U_13
_atom_site_aniso_U_12
C1 0.0259(10) 0.0250(9) 0.0271(10) -0.0008(8) 0.0129(8) -0.0027(7)
C2 0.0321(10) 0.0211(9) 0.0280(11) 0.0016(8) 0.0112(9) 0.0015(7)
C3 0.0259(10) 0.0239(9) 0.0206(10) 0.0004(7) 0.0095(8) 0.0010(7)
C4 0.0249(9) 0.0226(9) 0.0162(9) -0.0012(7) 0.0123(7) -0.0040(7)
C5 0.0259(10) 0.0252(9) 0.0161(9) 0.0007(7) 0.0111(8) -0.0001(7)
C6 0.0246(10) 0.0287(9) 0.0236(10) 0.0005(8) 0.0084(8) -0.0002(7)
C7 0.0277(10) 0.0289(9) 0.0332(11) 0.0054(8) 0.0112(8) 0.0029(8)
C8 0.0245(10) 0.0269(10) 0.0296(11) 0.0021(8) 0.0120(8) 0.0009(7)
C9 0.0352(12) 0.0276(10) 0.0438(13) -0.0028(9) 0.0133(10) -0.0056(8)
C10 0.0231(9) 0.0231(9) 0.0169(10) 0.0000(7) 0.0096(7) -0.0012(7)
C11 0.0207(9) 0.0234(8) 0.0186(10) 0.0028(7) 0.0104(7) -0.0004(7)
C12 0.0250(9) 0.0277(9) 0.0178(10) 0.0023(8) 0.0129(8) 0.0023(7)
C13 0.0265(10) 0.0213(9) 0.0206(10) 0.0040(7) 0.0100(8) 0.0002(7)
C14 0.0391(11) 0.0263(9) 0.0232(11) 0.0019(8) 0.0158(9) -0.0082(8)
N1 0.0212(8) 0.0223(7) 0.0161(8) 0.0007(6) 0.0068(6) -0.0009(6)
N2 0.0226(8) 0.0219(7) 0.0150(8) 0.0010(6) 0.0073(6) -0.0011(6)
N3 0.0251(8) 0.0220(7) 0.0218(8) -0.0028(6) 0.0083(7) -0.0075(6)
O1 0.0243(7) 0.0269(6) 0.0246(7) 0.0002(5) 0.0109(6) -0.0006(5)
F1A 0.0464(7) 0.0274(8) 0.0284(5) -0.0034(6) 0.0160(4) -0.0136(6)
F2A 0.0464(7) 0.0274(8) 0.0284(5) -0.0034(6) 0.0160(4) -0.0136(6)
F3A 0.0464(7) 0.0274(8) 0.0284(5) -0.0034(6) 0.0160(4) -0.0136(6)
F1B 0.0464(7) 0.0274(8) 0.0284(5) -0.0034(6) 0.0160(4) -0.0136(6)
F2B 0.0464(7) 0.0274(8) 0.0284(5) -0.0034(6) 0.0160(4) -0.0136(6)
F3B 0.0464(7) 0.0274(8) 0.0284(5) -0.0034(6) 0.0160(4) -0.0136(6)

loop_
_atom_type_symbol
_atom_type_description
_atom_type_scat_dispersion_real
_atom_type_scat_dispersion_imag
_atom_type_scat_source
C C 0.0181 0.0091 'International Tables Vol C Tables 4.2.6.8 and 6.1.1.4'
H H 0 0 'International Tables Vol C Tables 4.2.6.8 and 6.1.1.4'
N N 0.0311 0.018 'International Tables Vol C Tables 4.2.6.8 and 6.1.1.4'
O O 0.0492 0.0322 'International Tables Vol C Tables 4.2.6.8 and 6.1.1.4'
F F 0.0727 0.0534 'International Tables Vol C Tables 4.2.6.8 and 6.1.1.4'

loop_
_geom_angle_atom_site_label_1
_geom_angle_atom_site_label_2
_geom_angle_atom_site_label_3
_geom_angle
C2 C1 C6 118.64(17)
C2 C1 C9 121.29(17)
C6 C1 C9 120.07(18)
C1 C2 C3 122.55(17)
C4 C3 C2 116.60(17)
C4 C3 C7 122.14(16)
C2 C3 C7 121.26(16)
C3 C4 C5 123.02(16)
C3 C4 N1 119.04(16)
C5 C4 N1 117.91(15)
C6 C5 C4 117.78(16)
C6 C5 C8 121.11(17)
C4 C5 C8 121.11(16)
C5 C6 C1 121.41(18)
N2 C10 N1 107.46(15)
C12 C11 N2 107.02(16)
C11 C12 N1 107.02(16)
O1 C13 N3 131.94(17)
O1 C13 C14 116.70(17)
N3 C13 C14 111.36(16)
F2B C14 F1A 112.1(3)
F2B C14 F3A 84.55(19)
F1A C14 F3A 108.5(2)
F2B C14 F1B 114.7(3)
F1A C14 F1B 10.8(3)
F3A C14 F1B 118.7(3)
F2B C14 F2A 23.13(14)
F1A C14 F2A 99.3(3)
F3A C14 F2A 107.12(19)
F1B C14 F2A 98.5(3)
F2B C14 F3B 107.0(2)
F1A C14 F3B 93.0(3)
F3A C14 F3B 23.56(13)
F1B C14 F3B 101.6(3)
F2A C14 F3B 128.4(2)
F2B C14 C13 118.4(2)
F1A C14 C13 116.2(2)
F3A C14 C13 112.39(19)
F1B C14 C13 107.2(2)
F2A C14 C13 112.18(19)
F3B C14 C13 106.28(18)
C10 N1 C12 109.14(14)
C10 N1 C4 123.56(15)
C12 N1 C4 127.13(15)
C10 N2 C11 109.36(14)
C10 N2 N3 130.43(15)
C11 N2 N3 120.13(15)
C13 N3 N2 113.76(15)

loop_
_geom_bond_atom_site_label_1
_geom_bond_atom_site_label_2
_geom_bond_distance
C1 C2 1.381(3)
C1 C6 1.396(3)
C1 C9 1.506(3)
C2 C3 1.394(3)
C3 C4 1.394(3)
C3 C7 1.506(3)
C4 C5 1.395(3)
C4 N1 1.450(2)
C5 C6 1.385(3)
C5 C8 1.509(2)
C10 N2 1.337(2)
C10 N1 1.339(2)
C11 C12 1.355(3)
C11 N2 1.370(3)
C12 N1 1.373(2)
C13 O1 1.243(2)
C13 N3 1.319(3)
C13 C14 1.524(3)
C14 F2B 1.286(4)
C14 F1A 1.291(6)
C14 F3A 1.315(4)
C14 F1B 1.376(7)
C14 F2A 1.396(4)
C14 F3B 1.425(4)
N2 N3 1.403(2)

loop_
_geom_torsion_atom_site_label_1
_geom_torsion_atom_site_label_2
_geom_torsion_atom_site_label_3
_geom_torsion_atom_site_label_4
_geom_torsion
C6 C1 C2 C3 -0.3(3)
C9 C1 C2 C3 178.9(2)
C1 C2 C3 C4 0.4(3)
C1 C2 C3 C7 -179.72(19)
C2 C3 C4 C5 -0.1(3)
C7 C3 C4 C5 -179.97(18)
C2 C3 C4 N1 -178.34(17)
C7 C3 C4 N1 1.8(3)
C3 C4 C5 C6 -0.3(3)
N1 C4 C5 C6 177.96(16)
C3 C4 C5 C8 -179.85(18)
N1 C4 C5 C8 -1.6(3)
C4 C5 C6 C1 0.4(3)
C8 C5 C6 C1 179.95(19)
C2 C1 C6 C5 -0.1(3)
C9 C1 C6 C5 -179.29(19)
N2 C11 C12 N1 0.65(19)
O1 C13 C14 F2B 176.8(2)
N3 C13 C14 F2B -2.8(3)
O1 C13 C14 F1A -45.2(4)
N3 C13 C14 F1A 135.2(3)
O1 C13 C14 F3A 80.7(3)
N3 C13 C14 F3A -98.9(3)
O1 C13 C14 F1B -51.5(3)
N3 C13 C14 F1B 128.9(3)
O1 C13 C14 F2A -158.5(2)
N3 C13 C14 F2A 21.9(3)
O1 C13 C14 F3B 56.6(3)
N3 C13 C14 F3B -123.0(2)
N2 C10 N1 C12 0.67(19)
N2 C10 N1 C4 176.18(14)
C11 C12 N1 C10 -0.83(19)
C11 C12 N1 C4 -176.14(15)
C3 C4 N1 C10 98.2(2)
C5 C4 N1 C10 -80.1(2)
C3 C4 N1 C12 -87.1(2)
C5 C4 N1 C12 94.6(2)
N1 C10 N2 C11 -0.25(19)
N1 C10 N2 N3 176.51(15)
C12 C11 N2 C10 -0.26(19)
C12 C11 N2 N3 -177.41(14)
O1 C13 N3 N2 -1.0(3)
C14 C13 N3 N2 178.49(14)
C10 N2 N3 C13 22.3(2)
C11 N2 N3 C13 -161.20(16)
